data_4347219
loop_
_publ_author_name
'Passadis, Stamatis S.'
'Tsiafoulis, Constantinos'
'Drouza, Chryssoula'
'Tsipis, Athanassios C.'
'Miras, Haralampos N.'
'Keramidas, Anastasios D.'
'Kabanos, Themistoklis A.'

_publ_section_title
;
 Synthesis, Bonding, and Reactivity of Vanadium(IV) Oxido-Fluorido
 Compounds with Neutral Chelate Ligands of the General Formula
 cis-[V(IV)(&#x2550;O)(F)(L(N-N))2](+).
;
_journal_issue 4
_journal_name_full 'Inorganic chemistry'
_journal_page_first 1364
_journal_page_last 1366
_journal_paper_doi 10.1021/acs.inorgchem.5b02895
_journal_volume 55
_journal_year 2016
_chemical_formula_sum 'C20 H18 F7 N4 O2 Sb V'
_chemical_formula_weight 652.07
_space_group_crystal_system triclinic
_space_group_IT_number 2
_space_group_name_Hall '-P 1'
_space_group_name_H-M_alt 'P -1'
_atom_sites_solution_hydrogens mixed
_audit_creation_method SHELXL-2014
_cell_angle_alpha 84.346(3)
_cell_angle_beta 75.050(4)
_cell_angle_gamma 89.048(3)
_cell_formula_units_Z 2
_cell_length_a 8.1049(3)
_cell_length_b 10.4872(4)
_cell_length_c 13.8978(6)
_cell_measurement_reflns_used 4061
_cell_measurement_temperature 100(2)
_cell_measurement_theta_max 29.1730
_cell_measurement_theta_min 4.6290
_cell_volume 1135.70(8)
_computing_cell_refinement
;
CrysAlisPro, Agilent Technologies,
Version 1.171.37.35h (release 09-02-2015 CrysAlis171 .NET)
(compiled Feb  9 2015,16:26:32)
;
_computing_data_collection
;
CrysAlisPro, Agilent Technologies,
Version 1.171.37.35h (release 09-02-2015 CrysAlis171 .NET)
(compiled Feb  9 2015,16:26:32)
;
_computing_data_reduction
;
CrysAlisPro, Agilent Technologies,
Version 1.171.37.35h (release 09-02-2015 CrysAlis171 .NET)
(compiled Feb  9 2015,16:26:32)
;
_computing_structure_refinement 'SHELXL-2014 (Sheldrick, 2014)'
_diffrn_ambient_temperature 100(2)
_diffrn_detector_area_resol_mean 10.4223
_diffrn_measured_fraction_theta_full 0.999
_diffrn_measured_fraction_theta_max 0.832
_diffrn_measurement_device_type 'SuperNova, Dual, Cu at zero, Atlas'
_diffrn_measurement_method '\w scans'
_diffrn_radiation_type MoK\a
_diffrn_radiation_wavelength 0.71073
_diffrn_reflns_av_R_equivalents 0.0406
_diffrn_reflns_av_unetI/netI 0.0622
_diffrn_reflns_Laue_measured_fraction_full 0.999
_diffrn_reflns_Laue_measured_fraction_max 0.832
_diffrn_reflns_limit_h_max 10
_diffrn_reflns_limit_h_min -9
_diffrn_reflns_limit_k_max 14
_diffrn_reflns_limit_k_min -14
_diffrn_reflns_limit_l_max 14
_diffrn_reflns_limit_l_min -18
_diffrn_reflns_number 9514
_diffrn_reflns_point_group_measured_fraction_full 0.999
_diffrn_reflns_point_group_measured_fraction_max 0.832
_diffrn_reflns_theta_full 25.242
_diffrn_reflns_theta_max 29.622
_diffrn_reflns_theta_min 3.049
_diffrn_source 'sealed X-ray tube'
_exptl_absorpt_coefficient_mu 1.684
_exptl_absorpt_correction_T_max 1.00000
_exptl_absorpt_correction_T_min 0.63267
_exptl_absorpt_correction_type multi-scan
_exptl_absorpt_process_details
;
CrysAlisPro, Agilent Technologies,
Version 1.171.37.35h (release 09-02-2015 CrysAlis171 .NET)
(compiled Feb  9 2015,16:26:32)
Empirical absorption correction using spherical harmonics,
 implemented in SCALE3 ABSPACK scaling algorithm.
;
_exptl_crystal_colour yellow-brown
_exptl_crystal_density_diffrn 1.907
_exptl_crystal_description block
_exptl_crystal_F_000 638
_exptl_crystal_size_max 0.386
_exptl_crystal_size_mid 0.171
_exptl_crystal_size_min 0.120
_refine_diff_density_max 1.438
_refine_diff_density_min -1.380
_refine_diff_density_rms 0.129
_refine_ls_extinction_method none
_refine_ls_goodness_of_fit_ref 1.061
_refine_ls_hydrogen_treatment mixed
_refine_ls_matrix_type full
_refine_ls_number_parameters 324
_refine_ls_number_reflns 5334
_refine_ls_number_restraints 3
_refine_ls_restrained_S_all 1.061
_refine_ls_R_factor_all 0.0495
_refine_ls_R_factor_gt 0.0392
_refine_ls_shift/su_max 0.000
_refine_ls_shift/su_mean 0.000
_refine_ls_structure_factor_coef Fsqd
_refine_ls_weighting_details 'w=1/[\s^2^(Fo^2^)+(0.0337P)^2^+0.6963P] where P=(Fo^2^+2Fc^2^)/3'
_refine_ls_weighting_scheme calc
_refine_ls_wR_factor_gt 0.0857
_refine_ls_wR_factor_ref 0.0938
_reflns_Friedel_coverage 0.000
_reflns_number_gt 4562
_reflns_number_total 5334
_reflns_threshold_expression 'I > 2\s(I)'
_cod_data_source_file ic5b02895_si_002.cif
_cod_data_source_block shelx
_cod_database_code 4347219
_shelx_space_group_comment
;
The symmetry employed for this shelxl refinement is uniquely defined
by the following loop, which should always be used as a source of
symmetry information in preference to the above space-group names.
They are only intended as comments.
;
_shelxl_version_number 2014-3

loop_
_space_group_symop_operation_xyz
'x, y, z'
'-x, -y, -z'

loop_
_atom_site_label
_atom_site_type_symbol
_atom_site_fract_x
_atom_site_fract_y
_atom_site_fract_z
_atom_site_U_iso_or_equiv
_atom_site_adp_type
_atom_site_occupancy
_atom_site_site_symmetry_order
_atom_site_calc_flag
_atom_site_refinement_flags_posn
_atom_site_refinement_flags_adp
Sb1 Sb 0.32913(3) 0.95168(2) 0.25357(2) 0.01851(9) Uani 1 1 d . .
V1 V 0.81663(7) 0.48405(6) 0.24415(5) 0.01692(14) Uani 1 1 d . .
F6 F 0.4161(3) 0.9935(2) 0.11486(16) 0.0288(5) Uani 1 1 d . .
F2 F 0.2577(3) 0.9058(3) 0.39453(17) 0.0387(6) Uani 1 1 d . .
F1 F 0.8231(3) 0.36162(19) 0.34893(15) 0.0202(4) Uani 1 1 d . .
F5 F 0.5506(3) 0.9030(2) 0.26088(17) 0.0310(5) Uani 1 1 d . .
F3 F 0.2950(3) 0.7808(2) 0.2300(2) 0.0397(6) Uani 1 1 d . .
F7 F 0.3881(4) 1.1169(2) 0.2767(2) 0.0452(7) Uani 1 1 d . .
F4 F 0.1063(4) 0.9990(3) 0.2465(2) 0.0628(9) Uani 1 1 d . .
N4 N 0.7493(4) 0.6325(3) 0.3402(2) 0.0149(6) Uani 1 1 d . .
N2 N 0.8105(3) 0.3403(3) 0.1486(2) 0.0154(6) Uani 1 1 d . .
N3 N 0.5315(4) 0.4730(3) 0.3045(2) 0.0148(6) Uani 1 1 d . .
O O 0.9321(4) 0.1273(3) 0.4064(2) 0.0328(7) Uani 1 1 d D .
N1 N 0.7463(4) 0.5848(3) 0.1200(2) 0.0166(6) Uani 1 1 d . .
C16 C 0.4624(4) 0.5544(3) 0.3729(2) 0.0142(7) Uani 1 1 d . .
C5 C 0.7799(4) 0.3777(3) 0.0583(3) 0.0157(7) Uani 1 1 d . .
C20 C 0.4285(4) 0.3901(3) 0.2800(3) 0.0169(7) Uani 1 1 d . .
H17 H 0.4767 0.3323 0.2343 0.020 Uiso 1 1 calc R U
C14 C 0.5411(5) 0.7256(3) 0.4690(3) 0.0177(7) Uani 1 1 d . .
H18 H 0.4291 0.7287 0.5078 0.021 Uiso 1 1 calc R U
C15 C 0.5855(4) 0.6411(3) 0.3965(2) 0.0136(7) Uani 1 1 d . .
C17 C 0.2876(4) 0.5566(3) 0.4159(3) 0.0178(7) Uani 1 1 d . .
H20 H 0.2421 0.6139 0.4627 0.021 Uiso 1 1 calc R U
C11 C 0.8673(5) 0.7123(3) 0.3544(3) 0.0196(7) Uani 1 1 d . .
H21 H 0.9788 0.7083 0.3152 0.023 Uiso 1 1 calc R U
C19 C 0.2530(4) 0.3871(3) 0.3200(3) 0.0190(7) Uani 1 1 d . .
H22 H 0.1847 0.3289 0.3013 0.023 Uiso 1 1 calc R U
C8 C 0.6792(5) 0.7051(4) -0.0519(3) 0.0231(8) Uani 1 1 d . .
H23 H 0.6579 0.7457 -0.1100 0.028 Uiso 1 1 calc R U
C6 C 0.7437(4) 0.5165(3) 0.0424(2) 0.0135(6) Uani 1 1 d . .
C12 C 0.8299(5) 0.7991(3) 0.4241(3) 0.0232(8) Uani 1 1 d . .
H25 H 0.9144 0.8533 0.4316 0.028 Uiso 1 1 calc R U
C10 C 0.7149(5) 0.7104(4) 0.1118(3) 0.0223(8) Uani 1 1 d . .
H26 H 0.7158 0.7569 0.1653 0.027 Uiso 1 1 calc R U
C2 C 0.8411(5) 0.1247(4) 0.1047(3) 0.0236(8) Uani 1 1 d . .
H27 H 0.8622 0.0391 0.1220 0.028 Uiso 1 1 calc R U
C13 C 0.6644(5) 0.8051(3) 0.4834(3) 0.0232(8) Uani 1 1 d . .
H28 H 0.6369 0.8621 0.5322 0.028 Uiso 1 1 calc R U
C4 C 0.7785(5) 0.2914(3) -0.0103(3) 0.0201(7) Uani 1 1 d . .
H29 H 0.7568 0.3188 -0.0716 0.024 Uiso 1 1 calc R U
C1 C 0.8402(5) 0.2157(3) 0.1702(3) 0.0208(8) Uani 1 1 d . .
H30 H 0.8611 0.1897 0.2319 0.025 Uiso 1 1 calc R U
C9 C 0.6811(5) 0.7742(4) 0.0269(3) 0.0219(8) Uani 1 1 d . .
H31 H 0.6602 0.8618 0.0233 0.026 Uiso 1 1 calc R U
C7 C 0.7092(5) 0.5743(4) -0.0441(3) 0.0213(8) Uani 1 1 d . .
H32 H 0.7061 0.5261 -0.0964 0.026 Uiso 1 1 calc R U
C18 C 0.1822(4) 0.4728(3) 0.3885(3) 0.0203(8) Uani 1 1 d . .
H33 H 0.0648 0.4739 0.4158 0.024 Uiso 1 1 calc R U
C3 C 0.8101(5) 0.1631(4) 0.0133(3) 0.0252(8) Uani 1 1 d . .
H34 H 0.8103 0.1036 -0.0321 0.030 Uiso 1 1 calc R U
O1 O 1.0136(3) 0.5349(2) 0.20316(18) 0.0170(5) Uani 1 1 d . .
H1Q H 0.871(5) 0.103(4) 0.457(2) 0.036(14) Uiso 1 1 d D .
H2W H 0.906(6) 0.197(2) 0.394(4) 0.054(18) Uiso 1 1 d D .

loop_
_atom_site_aniso_label
_atom_site_aniso_U_11
_atom_site_aniso_U_22
_atom_site_aniso_U_33
_atom_site_aniso_U_23
_atom_site_aniso_U_13
_atom_site_aniso_U_12
Sb1 0.02416(14) 0.01808(14) 0.01211(13) 0.00041(10) -0.00327(9) 0.00084(9)
V1 0.0186(3) 0.0166(3) 0.0184(3) -0.0055(3) -0.0088(2) 0.0038(2)
F6 0.0398(13) 0.0297(12) 0.0125(11) 0.0042(10) -0.0013(9) 0.0061(10)
F2 0.0402(14) 0.0548(17) 0.0149(12) 0.0078(12) -0.0004(10) 0.0082(12)
F1 0.0247(11) 0.0187(10) 0.0174(11) 0.0001(9) -0.0061(9) 0.0009(8)
F5 0.0276(12) 0.0414(14) 0.0247(12) -0.0015(11) -0.0092(10) 0.0052(10)
F3 0.0521(16) 0.0202(12) 0.0474(17) -0.0073(12) -0.0120(13) -0.0051(11)
F7 0.075(2) 0.0200(12) 0.0400(16) -0.0103(12) -0.0103(14) -0.0039(12)
F4 0.0460(18) 0.091(2) 0.050(2) 0.0013(18) -0.0139(15) 0.0174(17)
N4 0.0201(15) 0.0117(14) 0.0130(14) -0.0003(12) -0.0050(11) -0.0007(11)
N2 0.0155(14) 0.0180(15) 0.0128(14) -0.0019(12) -0.0039(11) 0.0017(11)
N3 0.0177(14) 0.0142(14) 0.0129(14) -0.0014(12) -0.0049(11) 0.0021(11)
O 0.0378(18) 0.0304(18) 0.0231(17) 0.0052(14) 0.0016(14) 0.0077(14)
N1 0.0184(14) 0.0164(15) 0.0144(15) -0.0009(12) -0.0034(11) 0.0015(11)
C16 0.0201(17) 0.0127(16) 0.0100(16) 0.0018(14) -0.0053(13) 0.0011(13)
C5 0.0123(16) 0.0187(17) 0.0144(17) 0.0002(14) -0.0010(13) -0.0025(13)
C20 0.0195(17) 0.0156(17) 0.0157(17) -0.0013(14) -0.0045(13) -0.0027(13)
C14 0.0234(18) 0.0163(17) 0.0142(17) -0.0002(15) -0.0068(14) 0.0024(14)
C15 0.0185(17) 0.0125(16) 0.0100(16) 0.0024(14) -0.0053(13) 0.0023(13)
C17 0.0199(17) 0.0189(18) 0.0143(17) -0.0023(15) -0.0041(14) 0.0029(14)
C11 0.0221(18) 0.0176(18) 0.0186(18) -0.0010(15) -0.0048(14) -0.0029(14)
C19 0.0195(18) 0.0215(19) 0.0173(18) -0.0015(15) -0.0070(14) -0.0026(14)
C8 0.026(2) 0.024(2) 0.0179(19) 0.0013(16) -0.0045(15) 0.0066(15)
C6 0.0119(15) 0.0145(16) 0.0121(16) -0.0016(14) 0.0002(12) 0.0009(12)
C12 0.030(2) 0.0188(19) 0.023(2) -0.0030(16) -0.0103(16) -0.0077(15)
C10 0.030(2) 0.0193(19) 0.0183(19) -0.0033(16) -0.0070(15) 0.0027(15)
C2 0.032(2) 0.0161(18) 0.024(2) -0.0028(16) -0.0090(16) 0.0012(15)
C13 0.038(2) 0.0145(18) 0.0180(19) -0.0041(15) -0.0075(16) 0.0016(15)
C4 0.0237(18) 0.0227(19) 0.0137(17) -0.0033(15) -0.0038(14) -0.0007(15)
C1 0.0258(19) 0.0178(18) 0.0195(19) -0.0012(16) -0.0076(15) 0.0032(15)
C9 0.0252(19) 0.0180(18) 0.0215(19) 0.0017(16) -0.0059(15) 0.0045(15)
C7 0.0254(19) 0.0233(19) 0.0146(18) -0.0041(16) -0.0033(14) 0.0033(15)
C18 0.0160(17) 0.0251(19) 0.0185(18) 0.0048(16) -0.0045(14) 0.0003(14)
C3 0.033(2) 0.022(2) 0.022(2) -0.0091(17) -0.0071(16) 0.0000(16)
O1 0.0169(12) 0.0185(12) 0.0157(12) -0.0027(10) -0.0039(10) -0.0008(9)

loop_
_atom_type_symbol
_atom_type_description
_atom_type_scat_dispersion_real
_atom_type_scat_dispersion_imag
_atom_type_scat_source
C C 0.0033 0.0016 'International Tables Vol C Tables 4.2.6.8 and 6.1.1.4'
H H 0.0000 0.0000 'International Tables Vol C Tables 4.2.6.8 and 6.1.1.4'
N N 0.0061 0.0033 'International Tables Vol C Tables 4.2.6.8 and 6.1.1.4'
O O 0.0106 0.0060 'International Tables Vol C Tables 4.2.6.8 and 6.1.1.4'
F F 0.0171 0.0103 'International Tables Vol C Tables 4.2.6.8 and 6.1.1.4'
V V 0.3005 0.5294 'International Tables Vol C Tables 4.2.6.8 and 6.1.1.4'
Sb Sb -0.5866 1.5461 'International Tables Vol C Tables 4.2.6.8 and 6.1.1.4'

loop_
_geom_angle_atom_site_label_1
_geom_angle_atom_site_label_2
_geom_angle_atom_site_label_3
_geom_angle
F5 Sb1 F6 88.70(10)
F5 Sb1 F7 86.49(12)
F6 Sb1 F7 89.87(11)
F5 Sb1 F4 179.50(13)
F6 Sb1 F4 91.50(12)
F7 Sb1 F4 93.97(14)
F5 Sb1 F3 87.22(11)
F6 Sb1 F3 89.51(11)
F7 Sb1 F3 173.70(12)
F4 Sb1 F3 92.32(14)
F5 Sb1 F2 87.06(10)
F6 Sb1 F2 175.76(10)
F7 Sb1 F2 89.84(12)
F4 Sb1 F2 92.74(12)
F3 Sb1 F2 90.32(12)
O1 V1 F1 103.85(11)
O1 V1 N2 101.57(11)
F1 V1 N2 91.24(10)
O1 V1 N4 92.55(11)
F1 V1 N4 92.95(10)
N2 V1 N4 163.86(11)
O1 V1 N1 91.94(12)
F1 V1 N1 161.62(10)
N2 V1 N1 76.20(11)
N4 V1 N1 95.73(11)
O1 V1 N3 163.85(11)
F1 V1 N3 85.60(10)
N2 V1 N3 91.14(11)
N4 V1 N3 73.66(10)
N1 V1 N3 81.36(11)
C11 N4 C15 118.2(3)
C11 N4 V1 121.7(2)
C15 N4 V1 119.8(2)
C1 N2 C5 118.3(3)
C1 N2 V1 124.1(2)
C5 N2 V1 117.5(2)
C20 N3 C16 118.7(3)
C20 N3 V1 125.2(2)
C16 N3 V1 116.1(2)
H1Q O H2W 107(3)
C10 N1 C6 118.8(3)
C10 N1 V1 124.4(2)
C6 N1 V1 116.7(2)
N3 C16 C17 121.6(3)
N3 C16 C15 115.1(3)
C17 C16 C15 123.3(3)
N2 C5 C4 121.7(3)
N2 C5 C6 114.4(3)
C4 C5 C6 123.9(3)
N3 C20 C19 122.7(3)
N3 C20 H17 118.6
C19 C20 H17 118.6
C13 C14 C15 119.4(3)
C13 C14 H18 120.3
C15 C14 H18 120.3
N4 C15 C14 121.6(3)
N4 C15 C16 114.7(3)
C14 C15 C16 123.7(3)
C18 C17 C16 119.2(3)
C18 C17 H20 120.4
C16 C17 H20 120.4
N4 C11 C12 122.7(3)
N4 C11 H21 118.7
C12 C11 H21 118.7
C18 C19 C20 118.3(3)
C18 C19 H22 120.8
C20 C19 H22 120.8
C9 C8 C7 119.6(3)
C9 C8 H23 120.2
C7 C8 H23 120.2
N1 C6 C7 121.3(3)
N1 C6 C5 115.0(3)
C7 C6 C5 123.7(3)
C11 C12 C13 119.1(3)
C11 C12 H25 120.4
C13 C12 H25 120.4
N1 C10 C9 122.7(3)
N1 C10 H26 118.7
C9 C10 H26 118.7
C3 C2 C1 118.7(3)
C3 C2 H27 120.7
C1 C2 H27 120.7
C14 C13 C12 119.1(3)
C14 C13 H28 120.5
C12 C13 H28 120.5
C5 C4 C3 119.1(3)
C5 C4 H29 120.5
C3 C4 H29 120.5
N2 C1 C2 122.8(3)
N2 C1 H30 118.6
C2 C1 H30 118.6
C8 C9 C10 118.5(3)
C8 C9 H31 120.8
C10 C9 H31 120.8
C6 C7 C8 119.1(3)
C6 C7 H32 120.4
C8 C7 H32 120.4
C17 C18 C19 119.4(3)
C17 C18 H33 120.3
C19 C18 H33 120.3
C2 C3 C4 119.4(3)
C2 C3 H34 120.3
C4 C3 H34 120.3

loop_
_geom_bond_atom_site_label_1
_geom_bond_atom_site_label_2
_geom_bond_distance
Sb1 F5 1.883(2)
Sb1 F6 1.884(2)
Sb1 F7 1.884(2)
Sb1 F4 1.890(3)
Sb1 F3 1.890(2)
Sb1 F2 1.909(2)
V1 O1 1.630(2)
V1 F1 1.855(2)
V1 N2 2.115(3)
V1 N4 2.124(3)
V1 N1 2.133(3)
V1 N3 2.247(3)
N4 C11 1.345(4)
N4 C15 1.362(4)
N2 C1 1.343(4)
N2 C5 1.361(4)
N3 C20 1.340(4)
N3 C16 1.347(4)
O H1Q 0.767(19)
O H2W 0.772(18)
N1 C10 1.337(5)
N1 C6 1.356(4)
C16 C17 1.389(5)
C16 C15 1.480(5)
C5 C4 1.380(5)
C5 C6 1.487(5)
C20 C19 1.387(5)
C20 H17 0.9300
C14 C13 1.378(5)
C14 C15 1.381(5)
C14 H18 0.9300
C17 C18 1.381(5)
C17 H20 0.9300
C11 C12 1.369(5)
C11 H21 0.9300
C19 C18 1.382(5)
C19 H22 0.9300
C8 C9 1.375(5)
C8 C7 1.387(5)
C8 H23 0.9300
C6 C7 1.384(5)
C12 C13 1.385(6)
C12 H25 0.9300
C10 C9 1.386(5)
C10 H26 0.9300
C2 C3 1.379(5)
C2 C1 1.381(5)
C2 H27 0.9300
C13 H28 0.9300
C4 C3 1.388(5)
C4 H29 0.9300
C1 H30 0.9300
C9 H31 0.9300
C7 H32 0.9300
C18 H33 0.9300
C3 H34 0.9300

loop_
_geom_torsion_atom_site_label_1
_geom_torsion_atom_site_label_2
_geom_torsion_atom_site_label_3
_geom_torsion_atom_site_label_4
_geom_torsion
C20 N3 C16 C17 -1.8(5)
V1 N3 C16 C17 -179.9(2)
C20 N3 C16 C15 179.2(3)
V1 N3 C16 C15 1.1(3)
C1 N2 C5 C4 0.1(5)
V1 N2 C5 C4 178.0(3)
C1 N2 C5 C6 178.4(3)
V1 N2 C5 C6 -3.7(4)
C16 N3 C20 C19 1.9(5)
V1 N3 C20 C19 179.7(2)
C11 N4 C15 C14 -2.4(5)
V1 N4 C15 C14 171.6(2)
C11 N4 C15 C16 177.2(3)
V1 N4 C15 C16 -8.7(4)
C13 C14 C15 N4 1.5(5)
C13 C14 C15 C16 -178.1(3)
N3 C16 C15 N4 4.6(4)
C17 C16 C15 N4 -174.4(3)
N3 C16 C15 C14 -175.7(3)
C17 C16 C15 C14 5.3(5)
N3 C16 C17 C18 0.4(5)
C15 C16 C17 C18 179.3(3)
C15 N4 C11 C12 1.4(5)
V1 N4 C11 C12 -172.5(3)
N3 C20 C19 C18 -0.4(5)
C10 N1 C6 C7 -0.1(5)
V1 N1 C6 C7 -176.3(3)
C10 N1 C6 C5 -180.0(3)
V1 N1 C6 C5 3.8(4)
N2 C5 C6 N1 -0.1(4)
C4 C5 C6 N1 178.1(3)
N2 C5 C6 C7 -180.0(3)
C4 C5 C6 C7 -1.8(5)
N4 C11 C12 C13 0.5(5)
C6 N1 C10 C9 -0.5(5)
V1 N1 C10 C9 175.4(3)
C15 C14 C13 C12 0.5(5)
C11 C12 C13 C14 -1.4(5)
N2 C5 C4 C3 -0.3(5)
C6 C5 C4 C3 -178.4(3)
C5 N2 C1 C2 0.1(5)
V1 N2 C1 C2 -177.7(3)
C3 C2 C1 N2 -0.1(6)
C7 C8 C9 C10 0.6(6)
N1 C10 C9 C8 0.3(6)
N1 C6 C7 C8 0.9(5)
C5 C6 C7 C8 -179.2(3)
C9 C8 C7 C6 -1.2(6)
C16 C17 C18 C19 1.0(5)
C20 C19 C18 C17 -1.0(5)
C1 C2 C3 C4 -0.2(6)
C5 C4 C3 C2 0.3(6)
